data_2104079
loop_
_publ_author_name
'van der Lee, A.'
'Rolland, M.'
'Marat, X.'
'Virieux, D.'
'Volle, J.-N.'
'Pirat, J.-L.'

_publ_section_title
;
 Structure-directing weak phosphoryl
 <i>X</i>H&#x00B7;&#x00B7;&#x00B7;O=P (<i>X</i> = C, N) hydrogen bonds
 in cyclic oxazaphospholidines and oxazaphosphinanes
;
_journal_issue 2
_journal_name_full 'Acta Crystallographica Section B'
_journal_page_first 196
_journal_page_last 205
_journal_paper_doi 10.1107/S0108768107061770
_journal_volume 64
_journal_year 2008
_chemical_formula_moiety 'C21 H20 N1 O2 P1'
_chemical_formula_sum 'C21 H20 N O2 P'
_chemical_formula_weight 349.37
_chemical_name_systematic
;
(2S,3S,5S)-2,3,5-triphenyl-[1,4,2]-oxazaphosphorinane
2-oxide
;
_space_group_IT_number 19
_symmetry_cell_setting orthorhombic
_symmetry_space_group_name_Hall 'P 2ac 2ab'
_symmetry_space_group_name_H-M 'P 21 21 21'
_atom_sites_solution_hydrogens geom
_atom_sites_solution_primary direct
_audit_creation_method CRYSTALS_ver_12.84
_cell_angle_alpha 90
_cell_angle_beta 90
_cell_angle_gamma 90
_cell_formula_units_Z 4
_cell_length_a 5.6212(6)
_cell_length_b 25.714(2)
_cell_length_c 13.561(2)
_cell_measurement_reflns_used 0
_cell_measurement_temperature 175
_cell_measurement_theta_max 0
_cell_measurement_theta_min 0
_cell_volume 1960.2(4)
_computing_cell_refinement
;
CrysAlis RED, Oxford Diffraction Ltd.,
Version 1.171.31.7 (release 18-10-2006 CrysAlis171 .NET)
(compiled Oct 18 2006,16:28:17)
;
_computing_data_collection
;
CrysAlis CCD, Oxford Diffraction Ltd.,
Version 1.171.31.7 (release 18-10-2006 CrysAlis171 .NET)
(compiled Oct 18 2006,16:28:17)
;
_computing_data_reduction
;
CrysAlis RED, Oxford Diffraction Ltd.,
Version 1.171.31.7 (release 18-10-2006 CrysAlis171 .NET)
(compiled Oct 18 2006,16:28:17)
;
_computing_molecular_graphics 'CAMERON (Watkin et al., 1996)'
_computing_publication_material 'CRYSTALS (Betteridge et al., 2003)'
_computing_structure_refinement 'CRYSTALS (Betteridge et al., 2003)'
_computing_structure_solution 'Superflip (Palatinus, 2006)'
_diffrn_ambient_temperature 175
_diffrn_detector_area_resol_mean 8.4205
_diffrn_measured_fraction_theta_full 0.997
_diffrn_measured_fraction_theta_max 0.927
_diffrn_measurement_device_type 'Oxford Diffraction XCALIBUR'
_diffrn_measurement_method \w
_diffrn_radiation_monochromator graphite
_diffrn_radiation_source 'Enhance (Mo) X-ray Source'
_diffrn_radiation_type 'Mo K\a'
_diffrn_radiation_wavelength 0.71073
_diffrn_reflns_av_R_equivalents 0.203
_diffrn_reflns_av_sigmaI/netI 0.6489
_diffrn_reflns_limit_h_max 7
_diffrn_reflns_limit_h_min -8
_diffrn_reflns_limit_k_max 38
_diffrn_reflns_limit_k_min -37
_diffrn_reflns_limit_l_max 19
_diffrn_reflns_limit_l_min -20
_diffrn_reflns_number 33616
_diffrn_reflns_theta_full 29.533
_diffrn_reflns_theta_max 32.453
_diffrn_reflns_theta_min 2.811
_diffrn_standards_decay_% 0
_diffrn_standards_interval_count '25 frames'
_diffrn_standards_number '4 frames'
_exptl_absorpt_coefficient_mu 0.153
_exptl_absorpt_correction_T_max 0.99
_exptl_absorpt_correction_T_min 0.91
_exptl_absorpt_correction_type multi-scan
_exptl_absorpt_process_details
;
CrysAlis RED, Oxford Diffraction Ltd.,
Version 1.171.29.9 (release 23-03-2006 CrysAlis171 .NET)
(compiled Mar 23 2006,23:39:28)
Empirical absorption correction using spherical harmonics,
 implemented in SCALE3 ABSPACK scaling algorithm.
;
_exptl_crystal_colour 'translucent pale white'
_exptl_crystal_density_diffrn 1.184
_exptl_crystal_description needle
_exptl_crystal_F_000 736
_exptl_crystal_size_max 0.33
_exptl_crystal_size_mid 0.05
_exptl_crystal_size_min 0.05
_refine_diff_density_max 1.86
_refine_diff_density_min -0.51
_refine_ls_abs_structure_details 'Flack (1983), 2610 Friedel-pairs'
_refine_ls_abs_structure_Flack 0.0(15)
_refine_ls_extinction_method None
_refine_ls_goodness_of_fit_ref 1.0040
_refine_ls_hydrogen_treatment constr
_refine_ls_matrix_type full
_refine_ls_number_parameters 87
_refine_ls_number_reflns 496
_refine_ls_number_restraints 6
_refine_ls_R_factor_all 0.3612
_refine_ls_R_factor_gt 0.1305
_refine_ls_shift/su_max 0.000049
_refine_ls_structure_factor_coef F
_refine_ls_weighting_details
;
 Method, part 1, Chebychev polynomial, (Watkin, 1994, Prince, 1982)
 [weight] = 1.0/[A~0~*T~0~(x)+A~1~*T~1~(x) ... +A~n-1~]*T~n-1~(x)]
 where A~i~ are the Chebychev coefficients listed below and x= Fcalc/Fmax
 Method = Robust Weighting (Prince, 1982)
 W = [weight] * [1-(deltaF/6*sigmaF)^2^]^2^
 A~i~ are:
 11.7 3.40 8.76 4.60 0.792
;
_refine_ls_weighting_scheme calc
_refine_ls_wR_factor_all 0.1825
_refine_ls_wR_factor_gt 0.1191
_refine_ls_wR_factor_ref 0.1191
_reflns_number_gt 496
_reflns_number_total 6347
_reflns_threshold_expression I>2.0\s(I)
_cod_data_source_file gp5020.cif
_cod_data_source_block VIII
_cod_depositor_comments
;
The following automatic conversions were performed:
'_symmetry_cell_setting' value 'Orthorhombic' changed to 'orthorhombic'
according to '/home/saulius/struct/CIF-dictionaries/cif_core.dic'
dictionary named 'cif_core.dic' version 2.4.1 from 2010-06-29.

Automatic conversion script
Id: cif_fix_enum 1527 2010-12-29 10:47:43Z saulius 

The following automatic conversions were performed:

'_symmetry_cell_setting' value 'Orthorhombic' changed to
'orthorhombic' according to
/home/saulius/struct/CIF-dictionaries/cif_core.dic dictionary named
'cif_core.dic' version 2.4.1 from 2010-06-29.

Automatic conversion script
Id: cif_fix_values 1715 2011-07-08 13:25:40Z adriana 
;
_cod_original_sg_symbol_Hall 'P 2ac 2ab '
_cod_original_sg_symbol_H-M 'P 21 21 21 '
_cod_original_formula_sum 'C21 H20 N1 O2 P1'
_cod_database_code 2104079

loop_
_symmetry_equiv_pos_as_xyz
x,y,z
x+1/2,-y+1/2,-z
-x,y+1/2,-z+1/2
-x+1/2,-y,z+1/2

loop_
_atom_site_type_symbol
_atom_site_label
_atom_site_fract_x
_atom_site_fract_y
_atom_site_fract_z
_atom_site_U_iso_or_equiv
_atom_site_adp_type
_atom_site_occupancy
O O1 0.284(3) 0.2630(8) 0.093(2) 0.038(7) Uiso 1.0000
P P2 0.360(2) 0.2893(4) 0.1912(9) 0.040(3) Uiso 1.0000
C C3 0.152(7) 0.3456(12) 0.203(3) 0.029(9) Uiso 1.0000
N N4 0.196(4) 0.3761(11) 0.097(3) 0.042(9) Uiso 1.0000
C C5 0.150(8) 0.3409(12) 0.014(2) 0.038(10) Uiso 1.0000
C C6 0.305(6) 0.2923(14) 0.001(2) 0.037(11) Uiso 1.0000
O O7 0.612(4) 0.3030(7) 0.2028(16) 0.034(7) Uiso 1.0000
C C8 0.171(7) 0.3688(13) -0.086(3) 0.048(5) Uiso 1.0000
C C9 -0.021(8) 0.3699(14) -0.152(3) 0.048(5) Uiso 1.0000
C C10 -0.003(8) 0.4002(14) -0.236(2) 0.048(5) Uiso 1.0000
C C11 0.199(7) 0.4324(16) -0.263(3) 0.048(5) Uiso 1.0000
C C12 0.384(7) 0.4341(13) -0.186(3) 0.048(5) Uiso 1.0000
C C13 0.355(7) 0.4047(12) -0.103(3) 0.048(5) Uiso 1.0000
C C14 0.194(6) 0.3792(15) 0.287(3) 0.038(5) Uiso 1.0000
C C15 0.394(6) 0.4102(13) 0.286(2) 0.037(5) Uiso 1.0000
C C16 0.433(6) 0.4410(13) 0.374(2) 0.038(5) Uiso 1.0000
C C17 0.248(6) 0.4412(14) 0.439(3) 0.038(5) Uiso 1.0000
C C18 0.060(6) 0.4115(14) 0.433(2) 0.037(5) Uiso 1.0000
C C19 0.036(7) 0.3810(13) 0.357(3) 0.038(5) Uiso 1.0000
C C20 0.265(5) 0.2455(14) 0.283(2) 0.041(5) Uiso 1.0000
C C21 0.050(5) 0.2184(11) 0.285(2) 0.041(5) Uiso 1.0000
C C22 -0.005(6) 0.1824(12) 0.358(2) 0.041(5) Uiso 1.0000
C C23 0.131(6) 0.1807(13) 0.444(2) 0.041(5) Uiso 1.0000
C C24 0.349(6) 0.2066(13) 0.444(2) 0.041(5) Uiso 1.0000
C C25 0.409(6) 0.2392(12) 0.365(2) 0.041(5) Uiso 1.0000
H H26 0.2503 0.2720 -0.0543 0.0390 Uiso 1.0000
H H27 0.4706 0.3019 -0.0088 0.0390 Uiso 1.0000
H H28 -0.0149 0.3285 0.0193 0.0490 Uiso 1.0000
H H29 0.2283 0.4088 0.0941 0.0450 Uiso 1.0000
H H30 -0.0113 0.3321 0.2057 0.0350 Uiso 1.0000
H H31 -0.1553 0.3499 -0.1405 0.0600 Uiso 1.0000
H H32 -0.1300 0.3992 -0.2796 0.0600 Uiso 1.0000
H H33 0.2090 0.4507 -0.3223 0.0600 Uiso 1.0000
H H34 0.5179 0.4550 -0.1937 0.0600 Uiso 1.0000
H H35 0.4707 0.4076 -0.0549 0.0600 Uiso 1.0000
H H36 0.5028 0.4099 0.2343 0.0600 Uiso 1.0000
H H37 0.5697 0.4608 0.3837 0.0600 Uiso 1.0000
H H38 0.2578 0.4635 0.4927 0.0600 Uiso 1.0000
H H39 -0.0550 0.4127 0.4820 0.0600 Uiso 1.0000
H H40 -0.0980 0.3599 0.3536 0.0600 Uiso 1.0000
H H41 -0.0606 0.2245 0.2356 0.0600 Uiso 1.0000
H H42 -0.1314 0.1595 0.3499 0.0600 Uiso 1.0000
H H43 0.0779 0.1629 0.4994 0.0600 Uiso 1.0000
H H44 0.4551 0.2021 0.4956 0.0600 Uiso 1.0000
H H45 0.5517 0.2576 0.3684 0.0600 Uiso 1.0000

loop_
_atom_type_symbol
_atom_type_scat_dispersion_real
_atom_type_scat_dispersion_imag
_atom_type_scat_source
C 0.0033 0.0016 'International Tables Vol C 4.2.6.8 and 6.1.1.4'
N 0.0061 0.0033 'International Tables Vol C 4.2.6.8 and 6.1.1.4'
O 0.0106 0.0060 'International Tables Vol C 4.2.6.8 and 6.1.1.4'
P 0.1023 0.0942 'International Tables Vol C 4.2.6.8 and 6.1.1.4'
H 0.0000 0.0000 'International Tables Vol C 4.2.6.8 and 6.1.1.4'

loop_
_geom_angle_atom_site_label_1
_geom_angle_atom_site_label_2
_geom_angle_atom_site_label_3
_geom_angle
_geom_angle_publ_flag
P2 O1 C6 119(2) yes
O1 P2 C3 103.7(15) yes
O1 P2 O7 117.5(14) yes
C3 P2 O7 114.1(14) yes
O1 P2 C20 104.2(15) yes
C3 P2 C20 104.1(17) yes
O7 P2 C20 111.9(14) yes
P2 C3 N4 102(2) yes
P2 C3 C14 115(3) yes
N4 C3 C14 112(3) yes
P2 C3 H30 108.4 no
N4 C3 H30 109.7 no
C14 C3 H30 109.3 no
C3 N4 C5 110(3) yes
C3 N4 H29 121.9 no
C5 N4 H29 127.6 no
N4 C5 C6 119(3) yes
N4 C5 C8 112(3) yes
C6 C5 C8 104(3) yes
N4 C5 H28 108.3 no
C6 C5 H28 106.2 no
C8 C5 H28 106.7 no
C5 C6 O1 106(3) yes
C5 C6 H26 110.2 no
O1 C6 H26 111.0 no
C5 C6 H27 110.6 no
O1 C6 H27 109.3 no
H26 C6 H27 109.5 no
C5 C8 C9 121(3) yes
C5 C8 C13 121(4) yes
C9 C8 C13 116(3) yes
C8 C9 C10 119(4) yes
C8 C9 H31 120.1 no
C10 C9 H31 120.9 no
C9 C10 C11 126(4) yes
C9 C10 H32 117.0 no
C11 C10 H32 117.0 no
C10 C11 C12 113(3) yes
C10 C11 H33 123.8 no
C12 C11 H33 123.7 no
C11 C12 C13 119(4) yes
C11 C12 H34 119.9 no
C13 C12 H34 121.4 no
C8 C13 C12 127(4) yes
C8 C13 H35 116.6 no
C12 C13 H35 116.7 no
C3 C14 C15 118(4) yes
C3 C14 C19 119(3) yes
C15 C14 C19 123(3) yes
C14 C15 C16 116(3) yes
C14 C15 H36 122.6 no
C16 C15 H36 121.8 no
C15 C16 C17 115(3) yes
C15 C16 H37 123.0 no
C17 C16 H37 122.3 no
C16 C17 C18 125(4) yes
C16 C17 H38 117.7 no
C18 C17 H38 117.1 no
C17 C18 C19 119(4) yes
C17 C18 H39 119.9 no
C19 C18 H39 120.9 no
C14 C19 C18 122(4) yes
C14 C19 H40 119.4 no
C18 C19 H40 118.9 no
P2 C20 C21 127(3) yes
P2 C20 C25 118.(2) yes
C21 C20 C25 115(3) yes
C20 C21 C22 123(3) yes
C20 C21 H41 118.6 no
C22 C21 H41 118.5 no
C21 C22 C23 119(3) yes
C21 C22 H42 120.6 no
C23 C22 H42 120.0 no
C22 C23 C24 118(3) yes
C22 C23 H43 120.9 no
C24 C23 H43 121.1 no
C23 C24 C25 120(3) yes
C23 C24 H44 120.1 no
C25 C24 H44 119.9 no
C20 C25 C24 123(3) yes
C20 C25 H45 118.4 no
C24 C25 H45 118.8 no

loop_
_geom_bond_atom_site_label_1
_geom_bond_atom_site_label_2
_geom_bond_distance
_geom_bond_publ_flag
O1 P2 1.56(3) yes
O1 C6 1.45(4) yes
P2 C3 1.87(3) yes
P2 O7 1.46(2) yes
P2 C20 1.76(3) yes
C3 N4 1.66(5) yes
C3 C14 1.45(5) yes
C3 H30 0.983 no
N4 C5 1.46(4) yes
N4 H29 0.860 no
C5 C6 1.53(4) yes
C5 C8 1.54(5) yes
C5 H28 0.984 no
C6 H26 0.969 no
C6 H27 0.970 no
C8 C9 1.41(5) yes
C8 C13 1.40(4) yes
C9 C10 1.38(4) yes
C9 H31 0.930 no
C10 C11 1.45(5) yes
C10 H32 0.926 no
C11 C12 1.48(5) yes
C11 H33 0.929 no
C12 C13 1.36(4) yes
C12 H34 0.930 no
C13 H35 0.931 no
C14 C15 1.38(4) yes
C14 C19 1.30(4) yes
C15 C16 1.44(4) yes
C15 H36 0.932 no
C16 C17 1.36(4) yes
C16 H37 0.931 no
C17 C18 1.31(4) yes
C17 H38 0.932 no
C18 C19 1.29(4) yes
C18 H39 0.931 no
C19 H40 0.929 no
C20 C21 1.394(10) yes
C20 C25 1.395(10) yes
C21 C22 1.389(10) yes
C21 H41 0.929 no
C22 C23 1.392(10) yes
C22 H42 0.929 no
C23 C24 1.396(10) yes
C23 H43 0.934 no
C24 C25 1.392(10) yes
C24 H44 0.929 no
C25 H45 0.931 no

loop_
_geom_hbond_atom_site_label_D
_geom_hbond_atom_site_label_H
_geom_hbond_atom_site_label_A
_geom_hbond_site_symmetry_A
_geom_hbond_distance_DH
_geom_hbond_distance_HA
_geom_hbond_distance_DA
_geom_hbond_angle_DHA
_geom_hbond_publ_flag
C3 H30 O7 1_455 0.98 2.25 3.23(5) 177 yes

loop_
_cod_related_entry_id
_cod_related_entry_database
_cod_related_entry_code
1 ChemSpider 21195061
